data_7242558
loop_
_publ_author_name
'Adak, Sarmistha'
'Sun, Yu-Chen'
'Jana, Narayan Ch.'
'Brand\~ao, Paula'
'Wang, Xin-Yi'
'Panja, Anangamohan'

_publ_section_title
;
 Tuneable structures and magnetic properties of pseudohalo-bridged
 dinuclear Ni(ii) complexes derived from {N4} and {N3O} donor ligands
;
_journal_issue 18
_journal_name_full CrystEngComm
_journal_page_first 3371
_journal_page_last 3382
_journal_paper_doi 10.1039/D1CE00202C
_journal_volume 23
_journal_year 2021
_chemical_formula_sum 'C32 H48 Cl2 N14 Ni2 O8'
_chemical_formula_weight 945.16
_space_group_crystal_system monoclinic
_space_group_IT_number 14
_space_group_name_Hall '-P 2yn'
_space_group_name_H-M_alt 'P 1 21/n 1'
_atom_sites_solution_hydrogens mixed
_audit_creation_method SHELXL-2018/3
_audit_update_record
;
2021-03-10 deposited with the CCDC.	2021-03-29 downloaded from the CCDC.
;
_cell_angle_alpha 90
_cell_angle_beta 100.369(3)
_cell_angle_gamma 90
_cell_formula_units_Z 2
_cell_length_a 8.1790(6)
_cell_length_b 27.2301(18)
_cell_length_c 9.5177(7)
_cell_measurement_reflns_used 424
_cell_measurement_temperature 150(2)
_cell_measurement_theta_max 26.14
_cell_measurement_theta_min 2.83
_cell_volume 2085.1(3)
_computing_cell_refinement 'Bruker Smart'
_computing_data_collection 'Bruker Smart'
_computing_data_reduction 'Bruker Saint'
_computing_molecular_graphics 'Mercury (Macrae et al 2008)'
_computing_publication_material 'SHELXL-2016/4 (Sheldrick, 2016)'
_computing_structure_refinement 'SHELXL-2018/3 (Sheldrick, 2018)'
_computing_structure_solution 'SHELXT 2014/5 (Sheldrick, 2014)'
_diffrn_ambient_temperature 150(2)
_diffrn_measured_fraction_theta_full 0.997
_diffrn_measured_fraction_theta_max 0.988
_diffrn_measurement_device_type CCD
_diffrn_measurement_method 'omega and phi scans'
_diffrn_radiation_type MoK\a
_diffrn_radiation_wavelength 0.71073
_diffrn_reflns_av_R_equivalents 0.0453
_diffrn_reflns_av_unetI/netI 0.0448
_diffrn_reflns_Laue_measured_fraction_full 0.997
_diffrn_reflns_Laue_measured_fraction_max 0.988
_diffrn_reflns_limit_h_max 11
_diffrn_reflns_limit_h_min -11
_diffrn_reflns_limit_k_max 37
_diffrn_reflns_limit_k_min -37
_diffrn_reflns_limit_l_max 11
_diffrn_reflns_limit_l_min -12
_diffrn_reflns_number 27011
_diffrn_reflns_point_group_measured_fraction_full 0.997
_diffrn_reflns_point_group_measured_fraction_max 0.988
_diffrn_reflns_theta_full 25.242
_diffrn_reflns_theta_max 29.193
_diffrn_reflns_theta_min 1.496
_diffrn_source 'fine-focus sealed tube'
_exptl_absorpt_coefficient_mu 1.096
_exptl_absorpt_correction_T_max 0.7458
_exptl_absorpt_correction_T_min 0.7080
_exptl_absorpt_correction_type multi-scan
_exptl_absorpt_process_details SADABS
_exptl_crystal_colour Green
_exptl_crystal_density_diffrn 1.505
_exptl_crystal_description Block
_exptl_crystal_F_000 984
_exptl_crystal_size_max 0.240
_exptl_crystal_size_mid 0.220
_exptl_crystal_size_min 0.120
_refine_diff_density_max 0.472
_refine_diff_density_min -0.442
_refine_diff_density_rms 0.070
_refine_ls_extinction_method none
_refine_ls_goodness_of_fit_ref 1.059
_refine_ls_hydrogen_treatment mixed
_refine_ls_matrix_type full
_refine_ls_number_parameters 267
_refine_ls_number_reflns 5580
_refine_ls_number_restraints 0
_refine_ls_restrained_S_all 1.059
_refine_ls_R_factor_all 0.0580
_refine_ls_R_factor_gt 0.0368
_refine_ls_shift/su_max 0.000
_refine_ls_shift/su_mean 0.000
_refine_ls_structure_factor_coef Fsqd
_refine_ls_weighting_details 'w=1/[\s^2^(Fo^2^)+(0.0300P)^2^+0.7378P] where P=(Fo^2^+2Fc^2^)/3'
_refine_ls_weighting_scheme calc
_refine_ls_wR_factor_gt 0.0746
_refine_ls_wR_factor_ref 0.0824
_reflns_Friedel_coverage 0.000
_reflns_number_gt 4182
_reflns_number_total 5580
_reflns_threshold_expression 'I > 2\s(I)'
_cod_data_source_file d1ce00202c2.cif
_cod_data_source_block f1_CCDC1
_cod_depositor_comments 'Adding full bibliography for 7242557--7242562.cif.'
_cod_original_sg_symbol_H-M 'P 21/n'
_cod_database_code 7242558
_shelx_shelxl_version_number 2018/3
_shelx_space_group_comment
;
The symmetry employed for this shelxl refinement is uniquely defined
by the following loop, which should always be used as a source of
symmetry information in preference to the above space-group names.
They are only intended as comments.
;
_shelx_estimated_absorpt_t_min 0.779
_shelx_estimated_absorpt_t_max 0.880

loop_
_space_group_symop_operation_xyz
'x, y, z'
'-x+1/2, y+1/2, -z+1/2'
'-x, -y, -z'
'x-1/2, -y-1/2, z-1/2'

loop_
_atom_site_label
_atom_site_type_symbol
_atom_site_fract_x
_atom_site_fract_y
_atom_site_fract_z
_atom_site_U_iso_or_equiv
_atom_site_adp_type
_atom_site_occupancy
_atom_site_site_symmetry_order
_atom_site_calc_flag
_atom_site_refinement_flags_posn
_atom_site_refinement_flags_adp
_atom_site_refinement_flags_occupancy
_atom_site_disorder_assembly
_atom_site_disorder_group
Ni1 Ni 0.68304(3) 0.11350(2) 0.66806(3) 0.01800(7) Uani 1 1 d . . . . .
N1 N 0.7225(2) 0.06380(6) 0.84415(18) 0.0235(4) Uani 1 1 d . . . . .
N2 N 0.6104(2) 0.15548(6) 0.82746(19) 0.0243(4) Uani 1 1 d . . . . .
N3 N 0.6013(2) 0.16429(6) 0.50613(19) 0.0238(4) Uani 1 1 d . . . . .
N4 N 0.93552(19) 0.14075(6) 0.69407(18) 0.0217(4) Uani 1 1 d . . . . .
N5 N 0.4379(2) 0.08324(6) 0.62448(19) 0.0257(4) Uani 1 1 d . . . . .
N6 N 0.2129(2) 0.02412(6) 0.5479(2) 0.0297(4) Uani 1 1 d . . . . .
N7 N 0.2575(2) -0.05960(6) 0.46748(18) 0.0241(4) Uani 1 1 d . . . . .
C1 C 0.7735(3) 0.01703(8) 0.8497(2) 0.0294(5) Uani 1 1 d . . . . .
H1 H 0.811539 0.003668 0.769226 0.035 Uiso 1 1 calc R U . . .
C2 C 0.7732(3) -0.01267(8) 0.9672(3) 0.0374(6) Uani 1 1 d . . . . .
H2 H 0.810188 -0.045737 0.967314 0.045 Uiso 1 1 calc R U . . .
C3 C 0.7186(4) 0.00639(10) 1.0834(3) 0.0494(7) Uani 1 1 d . . . . .
H3 H 0.718155 -0.013246 1.165882 0.059 Uiso 1 1 calc R U . . .
C4 C 0.6640(3) 0.05460(9) 1.0798(3) 0.0437(6) Uani 1 1 d . . . . .
H4 H 0.624779 0.068516 1.159081 0.052 Uiso 1 1 calc R U . . .
C5 C 0.6678(3) 0.08194(8) 0.9583(2) 0.0282(5) Uani 1 1 d . . . . .
C6 C 0.6061(3) 0.13266(8) 0.9428(2) 0.0305(5) Uani 1 1 d . . . . .
H6 H 0.563529 0.148141 1.018188 0.037 Uiso 1 1 calc R U . . .
C7 C 0.5422(3) 0.20554(7) 0.8114(3) 0.0318(5) Uani 1 1 d . . . . .
H7A H 0.634213 0.229565 0.832503 0.038 Uiso 1 1 calc R U . . .
H7B H 0.467288 0.210737 0.880931 0.038 Uiso 1 1 calc R U . . .
C8 C 0.4469(3) 0.21419(8) 0.6614(3) 0.0341(5) Uani 1 1 d . . . . .
H8A H 0.360954 0.188357 0.639026 0.041 Uiso 1 1 calc R U . . .
H8B H 0.388712 0.246136 0.659611 0.041 Uiso 1 1 calc R U . . .
C9 C 0.5511(3) 0.21438(7) 0.5451(3) 0.0300(5) Uani 1 1 d . . . . .
H9A H 0.487201 0.230372 0.459028 0.036 Uiso 1 1 calc R U . . .
H9B H 0.652293 0.234214 0.577487 0.036 Uiso 1 1 calc R U . . .
C10 C 0.7057(3) 0.16699(8) 0.3942(2) 0.0313(5) Uani 1 1 d . . . . .
H10A H 0.654655 0.190404 0.319498 0.038 Uiso 1 1 calc R U . . .
H10B H 0.707866 0.134303 0.349076 0.038 Uiso 1 1 calc R U . . .
C11 C 0.8823(3) 0.18300(8) 0.4514(2) 0.0326(5) Uani 1 1 d . . . . .
H11A H 0.878826 0.214660 0.501933 0.039 Uiso 1 1 calc R U . . .
H11B H 0.939125 0.188894 0.369468 0.039 Uiso 1 1 calc R U . . .
C12 C 0.9855(2) 0.14711(8) 0.5521(2) 0.0278(5) Uani 1 1 d . . . . .
H12A H 0.980364 0.114659 0.504600 0.033 Uiso 1 1 calc R U . . .
H12B H 1.102713 0.158115 0.567801 0.033 Uiso 1 1 calc R U . . .
C13 C 0.9622(2) 0.18719(7) 0.7755(2) 0.0296(5) Uani 1 1 d . . . . .
H13A H 0.937283 0.182166 0.871446 0.044 Uiso 1 1 calc R U . . .
H13B H 0.888776 0.212640 0.726142 0.044 Uiso 1 1 calc R U . . .
H13C H 1.078211 0.197528 0.783022 0.044 Uiso 1 1 calc R U . . .
C14 C 1.0496(2) 0.10412(8) 0.7741(2) 0.0296(5) Uani 1 1 d . . . . .
H14A H 1.164637 0.115270 0.780723 0.044 Uiso 1 1 calc R U . . .
H14B H 1.035206 0.072500 0.724253 0.044 Uiso 1 1 calc R U . . .
H14C H 1.024428 0.100337 0.870391 0.044 Uiso 1 1 calc R U . . .
C15 C 0.3376(2) 0.05440(7) 0.5859(2) 0.0213(4) Uani 1 1 d . . . . .
C16 C 0.2432(2) -0.02011(7) 0.5065(2) 0.0208(4) Uani 1 1 d . . . . .
H3A H 0.513(3) 0.1507(8) 0.468(2) 0.025 Uiso 1 1 d . U . . .
Cl1 Cl 0.24120(7) 0.15302(2) 0.19022(6) 0.03416(14) Uani 1 1 d . . . . .
O4 O 0.0775(2) 0.13596(9) 0.1389(2) 0.0716(6) Uani 1 1 d . . . . .
O1 O 0.2420(2) 0.18353(7) 0.3114(2) 0.0543(5) Uani 1 1 d . . . . .
O2 O 0.3542(3) 0.11304(7) 0.2301(2) 0.0653(6) Uani 1 1 d . . . . .
O3 O 0.2990(3) 0.18109(8) 0.0817(2) 0.0747(7) Uani 1 1 d . . . . .

loop_
_atom_site_aniso_label
_atom_site_aniso_U_11
_atom_site_aniso_U_22
_atom_site_aniso_U_33
_atom_site_aniso_U_23
_atom_site_aniso_U_13
_atom_site_aniso_U_12
Ni1 0.02127(12) 0.01202(12) 0.02159(15) -0.00134(10) 0.00621(9) 0.00029(9)
N1 0.0296(8) 0.0180(8) 0.0234(10) 0.0010(7) 0.0061(7) 0.0019(7)
N2 0.0272(8) 0.0158(8) 0.0314(11) -0.0054(7) 0.0095(7) 0.0006(6)
N3 0.0245(8) 0.0177(8) 0.0279(10) 0.0024(7) 0.0012(7) -0.0026(7)
N4 0.0220(8) 0.0169(8) 0.0266(10) -0.0044(7) 0.0052(7) 0.0007(6)
N5 0.0247(8) 0.0179(8) 0.0358(11) -0.0022(8) 0.0088(7) -0.0023(7)
N6 0.0232(8) 0.0208(9) 0.0477(12) -0.0133(8) 0.0131(8) -0.0030(7)
N7 0.0281(8) 0.0189(8) 0.0269(10) -0.0054(7) 0.0095(7) -0.0030(7)
C1 0.0365(11) 0.0235(11) 0.0283(13) 0.0010(9) 0.0060(9) 0.0055(9)
C2 0.0509(14) 0.0265(12) 0.0338(14) 0.0091(10) 0.0049(11) 0.0068(10)
C3 0.0759(19) 0.0420(15) 0.0320(15) 0.0172(12) 0.0140(13) 0.0098(14)
C4 0.0667(17) 0.0420(15) 0.0263(14) 0.0036(11) 0.0183(12) 0.0064(12)
C5 0.0348(11) 0.0269(11) 0.0246(12) 0.0005(9) 0.0097(9) 0.0010(9)
C6 0.0372(11) 0.0272(11) 0.0302(13) -0.0087(10) 0.0144(9) 0.0024(9)
C7 0.0377(11) 0.0164(10) 0.0448(15) -0.0058(10) 0.0170(10) 0.0046(9)
C8 0.0282(10) 0.0182(10) 0.0561(16) -0.0010(10) 0.0081(10) 0.0045(8)
C9 0.0318(10) 0.0148(10) 0.0420(14) 0.0044(9) 0.0024(9) 0.0021(8)
C10 0.0413(12) 0.0286(12) 0.0245(12) 0.0068(9) 0.0072(9) -0.0024(9)
C11 0.0398(12) 0.0285(12) 0.0335(14) 0.0049(10) 0.0175(10) -0.0058(9)
C12 0.0252(10) 0.0274(11) 0.0334(13) -0.0034(9) 0.0124(9) -0.0051(8)
C13 0.0258(10) 0.0236(11) 0.0387(14) -0.0090(10) 0.0036(9) -0.0031(8)
C14 0.0240(10) 0.0288(12) 0.0352(13) -0.0039(9) 0.0029(9) 0.0062(8)
C15 0.0258(9) 0.0157(9) 0.0247(11) -0.0005(8) 0.0104(8) 0.0048(8)
C16 0.0200(9) 0.0228(10) 0.0211(11) -0.0014(8) 0.0077(7) -0.0039(7)
Cl1 0.0364(3) 0.0370(3) 0.0289(3) -0.0042(2) 0.0052(2) 0.0101(2)
O4 0.0480(11) 0.1080(18) 0.0544(14) -0.0226(13) -0.0029(10) -0.0114(11)
O1 0.0478(10) 0.0655(13) 0.0493(12) -0.0301(10) 0.0081(9) 0.0096(9)
O2 0.0747(14) 0.0391(11) 0.0787(16) -0.0006(10) 0.0044(12) 0.0262(10)
O3 0.0741(14) 0.0905(16) 0.0707(16) 0.0370(13) 0.0430(12) 0.0309(12)

loop_
_atom_type_symbol
_atom_type_description
_atom_type_scat_dispersion_real
_atom_type_scat_dispersion_imag
_atom_type_scat_source
C C 0.0033 0.0016 'International Tables Vol C Tables 4.2.6.8 and 6.1.1.4'
H H 0.0000 0.0000 'International Tables Vol C Tables 4.2.6.8 and 6.1.1.4'
N N 0.0061 0.0033 'International Tables Vol C Tables 4.2.6.8 and 6.1.1.4'
O O 0.0106 0.0060 'International Tables Vol C Tables 4.2.6.8 and 6.1.1.4'
Cl Cl 0.1484 0.1585 'International Tables Vol C Tables 4.2.6.8 and 6.1.1.4'
Ni Ni 0.3393 1.1124 'International Tables Vol C Tables 4.2.6.8 and 6.1.1.4'

loop_
_geom_angle_atom_site_label_1
_geom_angle_atom_site_label_2
_geom_angle_atom_site_label_3
_geom_angle
_geom_angle_site_symmetry_1
_geom_angle_site_symmetry_3
_geom_angle_publ_flag
N7 Ni1 N2 168.32(7) 3_656 . ?
N7 Ni1 N3 95.15(7) 3_656 . ?
N2 Ni1 N3 94.53(7) . . ?
N7 Ni1 N1 91.17(7) 3_656 . ?
N2 Ni1 N1 78.31(7) . . ?
N3 Ni1 N1 169.35(6) . . ?
N7 Ni1 N5 85.60(6) 3_656 . ?
N2 Ni1 N5 88.40(6) . . ?
N3 Ni1 N5 86.99(7) . . ?
N1 Ni1 N5 84.95(6) . . ?
N7 Ni1 N4 89.31(6) 3_656 . ?
N2 Ni1 N4 96.93(6) . . ?
N3 Ni1 N4 91.69(6) . . ?
N1 Ni1 N4 96.96(6) . . ?
N5 Ni1 N4 174.60(6) . . ?
C1 N1 C5 117.73(18) . . ?
C1 N1 Ni1 129.58(15) . . ?
C5 N1 Ni1 112.16(13) . . ?
C6 N2 C7 118.39(18) . . ?
C6 N2 Ni1 114.87(14) . . ?
C7 N2 Ni1 126.09(14) . . ?
C10 N3 C9 110.73(16) . . ?
C10 N3 Ni1 114.42(13) . . ?
C9 N3 Ni1 119.21(14) . . ?
C10 N3 H3A 106.2(15) . . ?
C9 N3 H3A 104.9(15) . . ?
Ni1 N3 H3A 99.3(15) . . ?
C13 N4 C14 106.65(16) . . ?
C13 N4 C12 109.72(16) . . ?
C14 N4 C12 107.15(15) . . ?
C13 N4 Ni1 113.61(12) . . ?
C14 N4 Ni1 109.12(12) . . ?
C12 N4 Ni1 110.33(12) . . ?
C15 N5 Ni1 156.55(15) . . ?
C16 N6 C15 118.91(17) . . ?
C16 N7 Ni1 155.94(16) . 3_656 ?
N1 C1 C2 123.0(2) . . ?
N1 C1 H1 118.5 . . ?
C2 C1 H1 118.5 . . ?
C3 C2 C1 118.8(2) . . ?
C3 C2 H2 120.6 . . ?
C1 C2 H2 120.6 . . ?
C2 C3 C4 119.4(2) . . ?
C2 C3 H3 120.3 . . ?
C4 C3 H3 120.3 . . ?
C5 C4 C3 118.4(2) . . ?
C5 C4 H4 120.8 . . ?
C3 C4 H4 120.8 . . ?
N1 C5 C4 122.7(2) . . ?
N1 C5 C6 115.08(18) . . ?
C4 C5 C6 122.1(2) . . ?
N2 C6 C5 119.01(19) . . ?
N2 C6 H6 120.5 . . ?
C5 C6 H6 120.5 . . ?
N2 C7 C8 111.30(17) . . ?
N2 C7 H7A 109.4 . . ?
C8 C7 H7A 109.4 . . ?
N2 C7 H7B 109.4 . . ?
C8 C7 H7B 109.4 . . ?
H7A C7 H7B 108.0 . . ?
C9 C8 C7 115.26(18) . . ?
C9 C8 H8A 108.5 . . ?
C7 C8 H8A 108.5 . . ?
C9 C8 H8B 108.5 . . ?
C7 C8 H8B 108.5 . . ?
H8A C8 H8B 107.5 . . ?
N3 C9 C8 113.31(17) . . ?
N3 C9 H9A 108.9 . . ?
C8 C9 H9A 108.9 . . ?
N3 C9 H9B 108.9 . . ?
C8 C9 H9B 108.9 . . ?
H9A C9 H9B 107.7 . . ?
N3 C10 C11 113.10(18) . . ?
N3 C10 H10A 109.0 . . ?
C11 C10 H10A 109.0 . . ?
N3 C10 H10B 109.0 . . ?
C11 C10 H10B 109.0 . . ?
H10A C10 H10B 107.8 . . ?
C10 C11 C12 115.37(17) . . ?
C10 C11 H11A 108.4 . . ?
C12 C11 H11A 108.4 . . ?
C10 C11 H11B 108.4 . . ?
C12 C11 H11B 108.4 . . ?
H11A C11 H11B 107.5 . . ?
N4 C12 C11 115.87(17) . . ?
N4 C12 H12A 108.3 . . ?
C11 C12 H12A 108.3 . . ?
N4 C12 H12B 108.3 . . ?
C11 C12 H12B 108.3 . . ?
H12A C12 H12B 107.4 . . ?
N4 C13 H13A 109.5 . . ?
N4 C13 H13B 109.5 . . ?
H13A C13 H13B 109.5 . . ?
N4 C13 H13C 109.5 . . ?
H13A C13 H13C 109.5 . . ?
H13B C13 H13C 109.5 . . ?
N4 C14 H14A 109.5 . . ?
N4 C14 H14B 109.5 . . ?
H14A C14 H14B 109.5 . . ?
N4 C14 H14C 109.5 . . ?
H14A C14 H14C 109.5 . . ?
H14B C14 H14C 109.5 . . ?
N5 C15 N6 174.3(2) . . ?
N7 C16 N6 175.0(2) . . ?
O4 Cl1 O1 109.72(12) . . ?
O4 Cl1 O3 109.87(14) . . ?
O1 Cl1 O3 108.63(14) . . ?
O4 Cl1 O2 111.45(14) . . ?
O1 Cl1 O2 108.72(12) . . ?
O3 Cl1 O2 108.38(13) . . ?

loop_
_geom_bond_atom_site_label_1
_geom_bond_atom_site_label_2
_geom_bond_distance
_geom_bond_site_symmetry_2
_geom_bond_publ_flag
Ni1 N7 2.0693(16) 3_656 ?
Ni1 N2 2.0704(17) . ?
Ni1 N3 2.0892(17) . ?
Ni1 N1 2.1331(17) . ?
Ni1 N5 2.1380(16) . ?
Ni1 N4 2.1662(15) . ?
N1 C1 1.338(2) . ?
N1 C5 1.342(3) . ?
N2 C6 1.268(3) . ?
N2 C7 1.470(2) . ?
N3 C10 1.482(3) . ?
N3 C9 1.491(3) . ?
N3 H3A 0.84(2) . ?
N4 C13 1.479(2) . ?
N4 C14 1.480(2) . ?
N4 C12 1.491(3) . ?
N5 C15 1.147(2) . ?
N6 C16 1.305(2) . ?
N6 C15 1.311(2) . ?
N7 C16 1.150(2) . ?
C1 C2 1.380(3) . ?
C1 H1 0.9500 . ?
C2 C3 1.368(4) . ?
C2 H2 0.9500 . ?
C3 C4 1.385(3) . ?
C3 H3 0.9500 . ?
C4 C5 1.381(3) . ?
C4 H4 0.9500 . ?
C5 C6 1.469(3) . ?
C6 H6 0.9500 . ?
C7 C8 1.517(3) . ?
C7 H7A 0.9900 . ?
C7 H7B 0.9900 . ?
C8 C9 1.513(3) . ?
C8 H8A 0.9900 . ?
C8 H8B 0.9900 . ?
C9 H9A 0.9900 . ?
C9 H9B 0.9900 . ?
C10 C11 1.513(3) . ?
C10 H10A 0.9900 . ?
C10 H10B 0.9900 . ?
C11 C12 1.515(3) . ?
C11 H11A 0.9900 . ?
C11 H11B 0.9900 . ?
C12 H12A 0.9900 . ?
C12 H12B 0.9900 . ?
C13 H13A 0.9800 . ?
C13 H13B 0.9800 . ?
C13 H13C 0.9800 . ?
C14 H14A 0.9800 . ?
C14 H14B 0.9800 . ?
C14 H14C 0.9800 . ?
Cl1 O4 1.418(2) . ?
Cl1 O1 1.4203(17) . ?
Cl1 O3 1.432(2) . ?
Cl1 O2 1.4342(18) . ?
